data_7037223
loop_
_publ_author_name
'Zuo, Huiping'
'Liu, Zhipeng'
'Yang, Wu'
'Zhou, Zhikuan'
'Chan, Kin Shing'

_publ_section_title
;
 User-friendly aerobic reductive alkylation of iridium(iii) porphyrin
 chloride with potassium hydroxide: scope and mechanism.
;
_journal_issue 47
_journal_name_full 'Dalton transactions (Cambridge, England : 2003)'
_journal_page_first 20618
_journal_page_last 20625
_journal_paper_doi 10.1039/c5dt03845f
_journal_volume 44
_journal_year 2015
_chemical_formula_sum 'C56 H53 Ir N4'
_chemical_formula_weight 974.22
_chemical_name_systematic
; 
 ? 
;
_space_group_IT_number 2
_symmetry_cell_setting triclinic
_symmetry_space_group_name_Hall '-P 1'
_symmetry_space_group_name_H-M 'P -1'
_atom_sites_solution_hydrogens geom
_atom_sites_solution_primary direct
_atom_sites_solution_secondary difmap
_audit_creation_method SHELXL-97
_audit_update_record
;
2015-03-07 deposited with the CCDC.
2015-10-27 downloaded from the CCDC.
;
_cell_angle_alpha 66.2380(10)
_cell_angle_beta 78.2120(10)
_cell_angle_gamma 83.3700(10)
_cell_formula_units_Z 2
_cell_length_a 10.4399(3)
_cell_length_b 14.3879(4)
_cell_length_c 16.0385(4)
_cell_measurement_reflns_used 252
_cell_measurement_temperature 173(2)
_cell_measurement_theta_max 15
_cell_measurement_theta_min 15
_cell_volume 2156.91(10)
_computing_cell_refinement 'BRUKER KAPPA APEXII DUO DIFFRACTOMETER'
_computing_data_collection 'BRUKER KAPPA APEXII DUO DIFFRACTOMETER'
_computing_data_reduction 'BRUKER KAPPA APEXII DUO DIFFRACTOMETER'
_computing_molecular_graphics 'SIEMENS SHELXTL'
_computing_publication_material 'SIEMENS SHELXTL'
_computing_structure_refinement 'SHELXL-97 (Sheldrick, 2008)'
_computing_structure_solution 'SHELXS-97 (Sheldrick, 2008)'
_diffrn_ambient_temperature 173(2)
_diffrn_measured_fraction_theta_full 0.998
_diffrn_measured_fraction_theta_max 0.998
_diffrn_measurement_device_type 'BRUKER KAPPA APEXII DUO DIFFRACTOMETER'
_diffrn_measurement_method 'PHI & OMEGA SCAN'
_diffrn_radiation_monochromator graphite
_diffrn_radiation_source 'fine-focus sealed tube'
_diffrn_radiation_type MoK\a
_diffrn_radiation_wavelength 0.71073
_diffrn_reflns_av_R_equivalents 0.0277
_diffrn_reflns_av_sigmaI/netI 0.0222
_diffrn_reflns_limit_h_max 12
_diffrn_reflns_limit_h_min -12
_diffrn_reflns_limit_k_max 17
_diffrn_reflns_limit_k_min -17
_diffrn_reflns_limit_l_max 18
_diffrn_reflns_limit_l_min -19
_diffrn_reflns_number 33042
_diffrn_reflns_theta_full 25.25
_diffrn_reflns_theta_max 25.25
_diffrn_reflns_theta_min 1.41
_exptl_absorpt_coefficient_mu 3.139
_exptl_absorpt_correction_T_max 0.7456
_exptl_absorpt_correction_T_min 0.5849
_exptl_absorpt_correction_type multi-scan
_exptl_crystal_colour red
_exptl_crystal_density_diffrn 1.500
_exptl_crystal_density_method 'not measured'
_exptl_crystal_description block
_exptl_crystal_F_000 988
_exptl_crystal_size_max 0.40
_exptl_crystal_size_mid 0.30
_exptl_crystal_size_min 0.20
_refine_diff_density_max 0.759
_refine_diff_density_min -0.634
_refine_diff_density_rms 0.133
_refine_ls_extinction_method none
_refine_ls_goodness_of_fit_ref 1.187
_refine_ls_hydrogen_treatment riding
_refine_ls_matrix_type full
_refine_ls_number_parameters 596
_refine_ls_number_reflns 7813
_refine_ls_number_restraints 24
_refine_ls_restrained_S_all 1.212
_refine_ls_R_factor_all 0.0219
_refine_ls_R_factor_gt 0.0197
_refine_ls_shift/su_max 0.002
_refine_ls_shift/su_mean 0.000
_refine_ls_structure_factor_coef Fsqd
_refine_ls_weighting_details 'calc w=1/[\s^2^(Fo^2^)+(0.0358P)^2^+0.6553P] where P=(Fo^2^+2Fc^2^)/3'
_refine_ls_weighting_scheme calc
_refine_ls_wR_factor_gt 0.0535
_refine_ls_wR_factor_ref 0.0597
_reflns_number_gt 7412
_reflns_number_total 7813
_reflns_threshold_expression >2sigma(I)
_cod_data_source_file c5dt03845f2.cif
_cod_data_source_block HPZ128(LOW)
_cod_depositor_comments
;
The following automatic conversions were performed:

'_symmetry_cell_setting' value 'Triclinic' changed to 'triclinic'
according to
/usr/data/users/saulius/crontab/automatic-downloads/rss-feeds/RSC/lib/dictionaries/cif_core.dic
dictionary named 'cif_core.dic' version 2.4.2 from 2011-04-26.

Automatic conversion script
Id: cif_fix_values 4268 2015-11-12 08:31:59Z antanas 

 Adding full bibliography for 7037223--7037226.cif.
;
_cod_original_sg_symbol_H-M P-1
_cod_database_code 7037223

loop_
_symmetry_equiv_pos_as_xyz
'x, y, z'
'-x, -y, -z'

loop_
_atom_site_label
_atom_site_type_symbol
_atom_site_fract_x
_atom_site_fract_y
_atom_site_fract_z
_atom_site_U_iso_or_equiv
_atom_site_adp_type
_atom_site_occupancy
_atom_site_symmetry_multiplicity
_atom_site_calc_flag
_atom_site_refinement_flags
_atom_site_disorder_assembly
_atom_site_disorder_group
Ir1 Ir 0.480294(9) 0.446804(7) 0.364756(6) 0.01827(5) Uani 1 1 d . . .
N1 N 0.3781(2) 0.45781(18) 0.48192(16) 0.0202(5) Uani 1 1 d . . .
N2 N 0.5335(2) 0.30115(18) 0.43880(17) 0.0211(5) Uani 1 1 d . . .
N3 N 0.5969(2) 0.44115(18) 0.24998(16) 0.0221(5) Uani 1 1 d . . .
N4 N 0.4161(2) 0.58875(17) 0.28965(16) 0.0207(5) Uani 1 1 d . . .
C1 C 0.3041(3) 0.5408(2) 0.4888(2) 0.0221(6) Uani 1 1 d . . .
C2 C 0.2697(3) 0.5253(2) 0.5847(2) 0.0258(6) Uani 1 1 d . . .
H2A H 0.2219 0.5722 0.6087 0.031 Uiso 1 1 calc R . .
C3 C 0.3168(3) 0.4331(2) 0.63454(19) 0.0243(6) Uani 1 1 d . . .
H3A H 0.3108 0.4037 0.6999 0.029 Uiso 1 1 calc R . .
C4 C 0.3781(3) 0.3866(2) 0.57132(19) 0.0215(6) Uani 1 1 d . . .
C5 C 0.4179(3) 0.2848(2) 0.5940(2) 0.0223(6) Uani 1 1 d . . .
C6 C 0.4824(3) 0.2444(2) 0.5299(2) 0.0229(6) Uani 1 1 d . . .
C7 C 0.5158(3) 0.1382(2) 0.5480(2) 0.0268(6) Uani 1 1 d . . .
H7A H 0.4890 0.0822 0.6041 0.032 Uiso 1 1 calc R . .
C8 C 0.5913(3) 0.1334(2) 0.4712(2) 0.0278(6) Uani 1 1 d . . .
H8A H 0.6290 0.0732 0.4638 0.033 Uiso 1 1 calc R . .
C9 C 0.6049(3) 0.2349(2) 0.4023(2) 0.0246(6) Uani 1 1 d . . .
C10 C 0.6820(3) 0.2643(2) 0.3143(2) 0.0250(6) Uani 1 1 d . . .
C11 C 0.6803(3) 0.3609(2) 0.2446(2) 0.0241(6) Uani 1 1 d . . .
C12 C 0.7542(3) 0.3902(2) 0.1521(2) 0.0306(7) Uani 1 1 d . . .
H12A H 0.8195 0.3498 0.1302 0.037 Uiso 1 1 calc R . .
C13 C 0.7138(3) 0.4855(2) 0.1022(2) 0.0309(7) Uani 1 1 d . . .
H13A H 0.7455 0.5242 0.0388 0.037 Uiso 1 1 calc R . .
C14 C 0.6139(3) 0.5181(2) 0.1623(2) 0.0244(6) Uani 1 1 d . . .
C15 C 0.5406(3) 0.6088(2) 0.1361(2) 0.0246(6) Uani 1 1 d . . .
C16 C 0.4447(3) 0.6394(2) 0.1951(2) 0.0237(6) Uani 1 1 d . . .
C17 C 0.3572(3) 0.7266(2) 0.1671(2) 0.0288(6) Uani 1 1 d . . .
H17A H 0.3564 0.7746 0.1056 0.035 Uiso 1 1 calc R . .
C18 C 0.2763(3) 0.7282(2) 0.2440(2) 0.0282(6) Uani 1 1 d . . .
H18A H 0.2072 0.7767 0.2463 0.034 Uiso 1 1 calc R . .
C19 C 0.3139(3) 0.6431(2) 0.3215(2) 0.0236(6) Uani 1 1 d . . .
C20 C 0.2631(3) 0.6224(2) 0.4141(2) 0.0232(6) Uani 1 1 d . . .
C21 C 0.3866(3) 0.2129(2) 0.6938(2) 0.0277(6) Uani 1 1 d . . .
C22 C 0.2602(3) 0.2076(2) 0.7441(2) 0.0339(7) Uani 1 1 d . . .
H22A H 0.1922 0.2511 0.7158 0.041 Uiso 1 1 calc R . .
C23 C 0.2329(4) 0.1386(3) 0.8359(2) 0.0450(9) Uani 1 1 d . . .
H23A H 0.1466 0.1370 0.8698 0.054 Uiso 1 1 calc R . .
C24 C 0.3284(5) 0.0729(3) 0.8781(2) 0.0521(11) Uani 1 1 d . . .
C25 C 0.4537(4) 0.0788(3) 0.8290(2) 0.0470(9) Uani 1 1 d . . .
H25A H 0.5210 0.0347 0.8577 0.056 Uiso 1 1 calc R . .
C26 C 0.4835(4) 0.1483(2) 0.7380(2) 0.0365(7) Uani 1 1 d . . .
H26A H 0.5710 0.1517 0.7057 0.044 Uiso 1 1 calc R . .
C27 C 0.2948(7) -0.0054(4) 0.9770(3) 0.0850(19) Uani 1 1 d . . .
H27A H 0.3746 -0.0437 0.9969 0.128 Uiso 1 1 calc R . .
H27B H 0.2316 -0.0522 0.9794 0.128 Uiso 1 1 calc R . .
H27C H 0.2566 0.0294 1.0183 0.128 Uiso 1 1 calc R . .
C31 C 0.7759(3) 0.1858(2) 0.2931(2) 0.0269(6) Uani 1 1 d . . .
C32 C 0.9037(4) 0.1811(3) 0.3007(3) 0.0561(12) Uani 1 1 d . . .
H32A H 0.9337 0.2272 0.3207 0.067 Uiso 1 1 calc R . .
C33 C 0.9912(4) 0.1103(4) 0.2798(4) 0.0654(14) Uani 1 1 d . . .
H33A H 1.0800 0.1092 0.2861 0.079 Uiso 1 1 calc R . .
C34 C 0.9548(3) 0.0425(3) 0.2508(2) 0.0385(8) Uani 1 1 d . . .
C35 C 0.8246(4) 0.0451(4) 0.2464(4) 0.0692(14) Uani 1 1 d . . .
H35A H 0.7939 -0.0026 0.2285 0.083 Uiso 1 1 calc R . .
C36 C 0.7372(4) 0.1153(4) 0.2673(4) 0.0674(15) Uani 1 1 d . . .
H36A H 0.6477 0.1146 0.2637 0.081 Uiso 1 1 calc R . .
C37 C 1.0507(4) -0.0343(3) 0.2269(3) 0.0509(10) Uani 1 1 d . . .
H37A H 1.1385 -0.0244 0.2341 0.076 Uiso 1 1 calc R . .
H37B H 1.0517 -0.0248 0.1628 0.076 Uiso 1 1 calc R . .
H37C H 1.0238 -0.1032 0.2684 0.076 Uiso 1 1 calc R . .
C41 C 0.5621(3) 0.6774(2) 0.0346(2) 0.0268(6) Uani 1 1 d . . .
C42 C 0.4994(4) 0.6614(4) -0.0250(2) 0.0599(13) Uani 1 1 d . . .
H42A H 0.4420 0.6066 -0.0024 0.072 Uiso 1 1 calc R . .
C43 C 0.5186(4) 0.7243(4) -0.1181(3) 0.0631(13) Uani 1 1 d . . .
H43A H 0.4725 0.7123 -0.1580 0.076 Uiso 1 1 calc R . .
C44 C 0.6018(3) 0.8030(3) -0.1542(2) 0.0368(8) Uani 1 1 d . . .
C45 C 0.6630(4) 0.8190(3) -0.0941(2) 0.0511(10) Uani 1 1 d . . .
H45A H 0.7213 0.8732 -0.1170 0.061 Uiso 1 1 calc R . .
C46 C 0.6422(4) 0.7575(3) 0.0004(2) 0.0471(9) Uani 1 1 d . . .
H46A H 0.6842 0.7717 0.0410 0.056 Uiso 1 1 calc R . .
C47 C 0.6247(4) 0.8701(4) -0.2563(2) 0.0546(11) Uani 1 1 d . . .
H47A H 0.5774 0.8443 -0.2888 0.082 Uiso 1 1 calc R . .
H47B H 0.7185 0.8700 -0.2812 0.082 Uiso 1 1 calc R . .
H47C H 0.5929 0.9397 -0.2648 0.082 Uiso 1 1 calc R . .
C51 C 0.1530(3) 0.6911(2) 0.4353(2) 0.0231(6) Uani 1 1 d . . .
C52 C 0.1745(3) 0.7723(3) 0.4546(3) 0.0357(8) Uani 1 1 d . . .
H52A H 0.2614 0.7861 0.4544 0.043 Uiso 1 1 calc R . .
C53 C 0.0708(3) 0.8346(3) 0.4742(3) 0.0416(8) Uani 1 1 d . . .
H53A H 0.0881 0.8899 0.4878 0.050 Uiso 1 1 calc R . .
C54 C -0.0571(3) 0.8174(2) 0.4742(2) 0.0323(7) Uani 1 1 d . . .
C55 C -0.0776(3) 0.7371(3) 0.4535(2) 0.0332(7) Uani 1 1 d . . .
H55A H -0.1643 0.7242 0.4523 0.040 Uiso 1 1 calc R . .
C56 C 0.0249(3) 0.6744(3) 0.4344(2) 0.0324(7) Uani 1 1 d . . .
H56A H 0.0074 0.6194 0.4204 0.039 Uiso 1 1 calc R . .
C57 C -0.1690(3) 0.8853(3) 0.4967(3) 0.0457(9) Uani 1 1 d . . .
H57A H -0.1342 0.9380 0.5090 0.069 Uiso 1 1 calc R . .
H57B H -0.2297 0.8445 0.5514 0.069 Uiso 1 1 calc R . .
H57C H -0.2154 0.9173 0.4441 0.069 Uiso 1 1 calc R . .
C61 C 0.3192(3) 0.3909(2) 0.3463(2) 0.0328(7) Uani 1 1 d D . .
H61A H 0.3269 0.3158 0.3751 0.039 Uiso 1 1 calc R . .
H61B H 0.2407 0.4121 0.3818 0.039 Uiso 1 1 calc R . .
C62 C 0.2942(5) 0.4190(5) 0.2529(3) 0.090(2) Uani 1 1 d D B .
H62A H 0.3700 0.3950 0.2174 0.108 Uiso 1 1 calc R . .
H62B H 0.2884 0.4941 0.2226 0.108 Uiso 1 1 calc R . .
C63 C 0.1696(4) 0.3768(3) 0.2470(3) 0.0628(12) Uani 1 1 d D . .
H63A H 0.1908 0.3073 0.2486 0.075 Uiso 1 1 calc R A 1
H63B H 0.1043 0.3709 0.3029 0.075 Uiso 1 1 calc R A 1
C64 C 0.1058(14) 0.4379(12) 0.1623(9) 0.159(11) Uani 0.449(7) 1 d PD B 1
H64A H 0.1734 0.4503 0.1061 0.191 Uiso 0.449(7) 1 calc PR B 1
H64B H 0.0386 0.3961 0.1601 0.191 Uiso 0.449(7) 1 calc PR B 1
C65 C 0.042(2) 0.5387(13) 0.1589(15) 0.182(15) Uani 0.449(7) 1 d PD B 1
H65A H -0.0019 0.5179 0.2241 0.218 Uiso 0.449(7) 1 calc PR B 1
H65B H 0.1206 0.5735 0.1557 0.218 Uiso 0.449(7) 1 calc PR B 1
C66 C -0.0434(11) 0.6302(10) 0.1152(9) 0.075(3) Uani 0.449(7) 1 d PDU B 1
H66A H -0.1292 0.6037 0.1200 0.090 Uiso 0.449(7) 1 calc PR B 1
H66B H -0.0581 0.6680 0.1562 0.090 Uiso 0.449(7) 1 calc PR B 1
C67 C -0.0117(13) 0.7080(14) 0.0185(10) 0.113(7) Uani 0.449(7) 1 d PD B 1
H67A H -0.0881 0.7547 0.0011 0.136 Uiso 0.449(7) 1 calc PR B 1
H67B H 0.0157 0.6752 -0.0264 0.136 Uiso 0.449(7) 1 calc PR B 1
C68 C 0.0987(16) 0.7636(14) 0.0219(16) 0.117(8) Uani 0.449(7) 1 d PD B 1
H68A H 0.1204 0.8210 -0.0374 0.175 Uiso 0.449(7) 1 calc PR B 1
H68B H 0.1755 0.7173 0.0339 0.175 Uiso 0.449(7) 1 calc PR B 1
H68C H 0.0724 0.7889 0.0715 0.175 Uiso 0.449(7) 1 calc PR B 1
C64' C 0.0510(6) 0.4326(6) 0.2636(6) 0.060(2) Uani 0.551(7) 1 d PD B 2
H64C H 0.0271 0.4113 0.3315 0.072 Uiso 0.551(7) 1 calc PR B 2
H64D H -0.0177 0.4079 0.2440 0.072 Uiso 0.551(7) 1 calc PR B 2
C65' C 0.0391(11) 0.5440(7) 0.2234(8) 0.102(4) Uani 0.551(7) 1 d PD B 2
H65C H 0.1078 0.5730 0.2392 0.122 Uiso 0.551(7) 1 calc PR B 2
H65D H -0.0475 0.5672 0.2485 0.122 Uiso 0.551(7) 1 calc PR B 2
C66' C 0.0544(13) 0.5794(9) 0.1187(8) 0.099(5) Uani 0.551(7) 1 d PDU B 2
H66C H -0.0084 0.5462 0.1019 0.119 Uiso 0.551(7) 1 calc PR B 2
H66D H 0.1445 0.5647 0.0916 0.119 Uiso 0.551(7) 1 calc PR B 2
C67' C 0.0243(17) 0.6961(9) 0.0857(10) 0.130(6) Uani 0.551(7) 1 d PD B 2
H67C H -0.0693 0.7035 0.1111 0.156 Uiso 0.551(7) 1 calc PR B 2
H67D H 0.0743 0.7197 0.1192 0.156 Uiso 0.551(7) 1 calc PR B 2
C68' C 0.0439(16) 0.7736(11) -0.0117(8) 0.106(5) Uani 0.551(7) 1 d PD B 2
H68D H 0.0397 0.8417 -0.0111 0.160 Uiso 0.551(7) 1 calc PR B 2
H68E H -0.0249 0.7685 -0.0429 0.160 Uiso 0.551(7) 1 calc PR B 2
H68F H 0.1297 0.7612 -0.0447 0.160 Uiso 0.551(7) 1 calc PR B 2

loop_
_atom_site_aniso_label
_atom_site_aniso_U_11
_atom_site_aniso_U_22
_atom_site_aniso_U_33
_atom_site_aniso_U_23
_atom_site_aniso_U_13
_atom_site_aniso_U_12
Ir1 0.02191(7) 0.01491(7) 0.01711(7) -0.00609(5) -0.00398(4) 0.00318(4)
N1 0.0214(11) 0.0172(12) 0.0194(12) -0.0044(10) -0.0053(9) 0.0022(9)
N2 0.0233(12) 0.0171(12) 0.0229(12) -0.0080(10) -0.0044(10) 0.0017(9)
N3 0.0262(12) 0.0200(12) 0.0205(12) -0.0086(10) -0.0049(10) 0.0021(9)
N4 0.0257(12) 0.0169(12) 0.0170(11) -0.0049(10) -0.0033(9) 0.0021(9)
C1 0.0224(14) 0.0202(14) 0.0225(15) -0.0083(12) -0.0021(11) 0.0000(11)
C2 0.0284(15) 0.0249(15) 0.0238(15) -0.0119(13) -0.0003(12) 0.0022(12)
C3 0.0296(15) 0.0232(15) 0.0180(14) -0.0071(12) -0.0012(11) -0.0017(12)
C4 0.0210(13) 0.0226(15) 0.0194(14) -0.0066(12) -0.0031(11) -0.0018(11)
C5 0.0246(14) 0.0189(14) 0.0213(14) -0.0042(12) -0.0068(11) -0.0019(11)
C6 0.0247(14) 0.0184(14) 0.0241(15) -0.0058(12) -0.0078(12) 0.0017(11)
C7 0.0327(16) 0.0175(14) 0.0289(16) -0.0063(12) -0.0098(13) 0.0024(12)
C8 0.0326(16) 0.0180(14) 0.0347(17) -0.0113(13) -0.0117(13) 0.0058(12)
C9 0.0267(14) 0.0212(15) 0.0285(15) -0.0121(13) -0.0096(12) 0.0060(11)
C10 0.0254(14) 0.0232(15) 0.0314(16) -0.0157(13) -0.0085(12) 0.0051(12)
C11 0.0247(14) 0.0253(15) 0.0248(15) -0.0131(13) -0.0056(12) 0.0041(11)
C12 0.0313(16) 0.0322(17) 0.0296(16) -0.0174(14) 0.0005(13) 0.0039(13)
C13 0.0346(16) 0.0309(17) 0.0240(15) -0.0114(14) 0.0017(13) 0.0007(13)
C14 0.0288(15) 0.0237(15) 0.0205(14) -0.0087(12) -0.0038(11) -0.0009(12)
C15 0.0308(15) 0.0224(15) 0.0191(14) -0.0060(12) -0.0050(12) -0.0014(12)
C16 0.0288(15) 0.0199(14) 0.0216(14) -0.0067(12) -0.0072(12) 0.0015(11)
C17 0.0384(17) 0.0224(15) 0.0225(15) -0.0053(13) -0.0092(13) 0.0056(12)
C18 0.0333(16) 0.0221(15) 0.0270(16) -0.0087(13) -0.0089(13) 0.0097(12)
C19 0.0250(14) 0.0205(14) 0.0262(15) -0.0103(12) -0.0070(12) 0.0050(11)
C20 0.0248(14) 0.0190(14) 0.0261(15) -0.0104(12) -0.0043(12) 0.0032(11)
C21 0.0411(17) 0.0185(15) 0.0232(15) -0.0065(12) -0.0072(13) -0.0027(12)
C22 0.0466(19) 0.0289(17) 0.0261(16) -0.0108(14) -0.0025(14) -0.0081(14)
C23 0.068(2) 0.035(2) 0.0286(18) -0.0108(16) 0.0050(17) -0.0176(18)
C24 0.100(3) 0.030(2) 0.0239(18) -0.0029(16) -0.013(2) -0.017(2)
C25 0.080(3) 0.0290(19) 0.0326(19) -0.0060(16) -0.0270(19) 0.0035(18)
C26 0.053(2) 0.0270(17) 0.0303(17) -0.0087(14) -0.0171(15) 0.0030(14)
C27 0.161(6) 0.052(3) 0.029(2) 0.007(2) -0.020(3) -0.034(3)
C31 0.0298(15) 0.0192(15) 0.0288(16) -0.0089(13) -0.0039(12) 0.0070(12)
C32 0.0332(19) 0.057(3) 0.104(4) -0.059(3) -0.013(2) 0.0061(17)
C33 0.0276(19) 0.070(3) 0.124(4) -0.066(3) -0.014(2) 0.0128(18)
C34 0.0427(19) 0.0267(17) 0.0373(19) -0.0115(15) 0.0039(15) 0.0088(14)
C35 0.058(3) 0.074(3) 0.120(4) -0.082(3) -0.032(3) 0.024(2)
C36 0.044(2) 0.080(3) 0.123(4) -0.082(3) -0.038(3) 0.025(2)
C37 0.053(2) 0.037(2) 0.053(2) -0.0188(19) 0.0059(18) 0.0135(17)
C41 0.0318(16) 0.0257(16) 0.0200(15) -0.0071(13) -0.0048(12) 0.0044(12)
C42 0.068(3) 0.077(3) 0.0257(19) 0.0014(19) -0.0129(18) -0.041(2)
C43 0.063(3) 0.095(4) 0.0268(19) -0.006(2) -0.0194(18) -0.029(3)
C44 0.0362(18) 0.042(2) 0.0204(16) -0.0038(15) -0.0018(13) 0.0077(15)
C45 0.075(3) 0.039(2) 0.0287(19) 0.0004(16) -0.0052(18) -0.0218(19)
C46 0.073(3) 0.042(2) 0.0261(17) -0.0077(16) -0.0108(17) -0.0193(19)
C47 0.050(2) 0.068(3) 0.0252(18) 0.0020(19) -0.0078(16) 0.003(2)
C51 0.0257(14) 0.0201(14) 0.0200(14) -0.0053(12) -0.0047(11) 0.0048(11)
C52 0.0261(16) 0.0351(18) 0.055(2) -0.0269(17) -0.0121(15) 0.0062(13)
C53 0.0388(19) 0.0329(19) 0.063(2) -0.0304(18) -0.0106(17) 0.0069(15)
C54 0.0285(16) 0.0305(17) 0.0297(16) -0.0082(14) -0.0007(13) 0.0096(13)
C55 0.0221(15) 0.043(2) 0.0314(17) -0.0133(15) -0.0026(12) 0.0008(13)
C56 0.0297(16) 0.0307(17) 0.0373(18) -0.0153(15) -0.0023(14) -0.0019(13)
C57 0.0391(19) 0.038(2) 0.050(2) -0.0163(18) 0.0022(16) 0.0159(16)
C61 0.0364(17) 0.0263(16) 0.0371(18) -0.0099(14) -0.0122(14) -0.0059(13)
C62 0.083(4) 0.127(5) 0.058(3) -0.011(3) -0.031(3) -0.059(4)
C63 0.057(3) 0.059(3) 0.075(3) -0.016(2) -0.031(2) -0.018(2)
C64 0.096(12) 0.30(3) 0.099(13) -0.081(17) 0.004(10) -0.098(17)
C65 0.36(4) 0.093(15) 0.143(19) -0.027(14) -0.20(2) -0.013(19)
C66 0.056(6) 0.088(7) 0.081(7) -0.042(6) 0.009(5) -0.010(5)
C67 0.053(8) 0.18(2) 0.153(19) -0.102(17) -0.041(10) 0.011(10)
C68 0.126(16) 0.097(13) 0.157(19) -0.055(13) -0.094(14) 0.025(11)
C64' 0.045(4) 0.086(7) 0.070(5) -0.051(5) -0.007(4) -0.015(4)
C65' 0.062(6) 0.108(10) 0.127(11) -0.056(9) 0.015(6) 0.006(6)
C66' 0.068(6) 0.101(8) 0.092(8) -0.007(6) 0.005(6) -0.012(6)
C67' 0.124(13) 0.067(9) 0.167(17) -0.009(9) -0.048(12) 0.015(9)
C68' 0.094(11) 0.136(14) 0.119(12) -0.087(12) 0.006(9) -0.023(10)

loop_
_atom_type_symbol
_atom_type_description
_atom_type_scat_dispersion_real
_atom_type_scat_dispersion_imag
_atom_type_scat_source
C C 0.0033 0.0016 'International Tables Vol C Tables 4.2.6.8 and 6.1.1.4'
H H 0.0000 0.0000 'International Tables Vol C Tables 4.2.6.8 and 6.1.1.4'
N N 0.0061 0.0033 'International Tables Vol C Tables 4.2.6.8 and 6.1.1.4'
Ir Ir -1.4442 7.9887 'International Tables Vol C Tables 4.2.6.8 and 6.1.1.4'

loop_
_geom_angle_atom_site_label_1
_geom_angle_atom_site_label_2
_geom_angle_atom_site_label_3
_geom_angle
N3 Ir1 N1 174.51(8)
N3 Ir1 N4 89.91(10)
N1 Ir1 N4 90.20(9)
N3 Ir1 N2 90.52(10)
N1 Ir1 N2 89.74(9)
N4 Ir1 N2 176.10(8)
N3 Ir1 C61 95.09(12)
N1 Ir1 C61 90.40(11)
N4 Ir1 C61 88.52(11)
N2 Ir1 C61 87.57(11)
C1 N1 C4 106.9(2)
C1 N1 Ir1 126.45(19)
C4 N1 Ir1 126.42(19)
C6 N2 C9 107.3(2)
C6 N2 Ir1 125.85(19)
C9 N2 Ir1 125.5(2)
C11 N3 C14 106.7(2)
C11 N3 Ir1 126.3(2)
C14 N3 Ir1 126.9(2)
C16 N4 C19 106.8(2)
C16 N4 Ir1 126.60(19)
C19 N4 Ir1 125.21(19)
N1 C1 C20 124.5(3)
N1 C1 C2 108.6(2)
C20 C1 C2 126.7(3)
C3 C2 C1 107.9(3)
C2 C3 C4 107.7(3)
N1 C4 C5 124.7(3)
N1 C4 C3 108.3(2)
C5 C4 C3 126.7(3)
C4 C5 C6 124.3(3)
C4 C5 C21 117.9(3)
C6 C5 C21 117.8(3)
N2 C6 C5 124.9(3)
N2 C6 C7 108.2(2)
C5 C6 C7 126.7(3)
C8 C7 C6 107.6(3)
C7 C8 C9 108.0(3)
N2 C9 C10 124.8(3)
N2 C9 C8 108.7(3)
C10 C9 C8 126.5(3)
C11 C10 C9 125.2(3)
C11 C10 C31 117.1(3)
C9 C10 C31 117.8(3)
N3 C11 C10 125.2(3)
N3 C11 C12 109.0(3)
C10 C11 C12 125.5(3)
C13 C12 C11 107.6(3)
C12 C13 C14 107.8(3)
C15 C14 N3 125.1(3)
C15 C14 C13 125.9(3)
N3 C14 C13 108.8(3)
C14 C15 C16 125.2(3)
C14 C15 C41 117.3(3)
C16 C15 C41 117.5(3)
N4 C16 C15 125.2(3)
N4 C16 C17 109.1(2)
C15 C16 C17 125.6(3)
C18 C17 C16 107.6(3)
C17 C18 C19 107.4(3)
N4 C19 C20 125.2(3)
N4 C19 C18 108.9(2)
C20 C19 C18 125.7(3)
C19 C20 C1 124.9(3)
C19 C20 C51 117.5(3)
C1 C20 C51 117.6(3)
C26 C21 C22 118.0(3)
C26 C21 C5 120.7(3)
C22 C21 C5 121.4(3)
C21 C22 C23 120.4(3)
C24 C23 C22 121.3(4)
C25 C24 C23 118.5(3)
C25 C24 C27 121.1(5)
C23 C24 C27 120.4(5)
C24 C25 C26 121.1(4)
C21 C26 C25 120.8(4)
C32 C31 C36 116.8(3)
C32 C31 C10 120.8(3)
C36 C31 C10 122.3(3)
C31 C32 C33 121.2(4)
C34 C33 C32 122.4(4)
C33 C34 C35 116.2(3)
C33 C34 C37 122.5(4)
C35 C34 C37 121.3(4)
C34 C35 C36 121.6(4)
C31 C36 C35 121.7(4)
C46 C41 C42 118.3(3)
C46 C41 C15 121.2(3)
C42 C41 C15 120.5(3)
C41 C42 C43 120.7(4)
C44 C43 C42 121.8(4)
C45 C44 C43 117.1(3)
C45 C44 C47 121.3(4)
C43 C44 C47 121.7(3)
C44 C45 C46 121.7(3)
C41 C46 C45 120.4(3)
C52 C51 C56 117.9(3)
C52 C51 C20 122.1(3)
C56 C51 C20 120.0(3)
C51 C52 C53 120.9(3)
C54 C53 C52 121.2(3)
C55 C54 C53 117.5(3)
C55 C54 C57 122.0(3)
C53 C54 C57 120.5(3)
C54 C55 C56 121.7(3)
C55 C56 C51 120.7(3)
C62 C61 Ir1 119.2(2)
C61 C62 C63 115.1(4)
C64' C63 C64 64.5(7)
C64' C63 C62 114.8(5)
C64 C63 C62 116.6(7)
C65 C64 C63 115.4(11)
C66 C65 C64 149.6(13)
C67 C66 C65 125.1(15)
C66 C67 C68 103.7(14)
C63 C64' C65' 123.0(7)
C64' C65' C66' 108.4(9)
C65' C66' C67' 103.5(10)
C68' C67' C66' 127.5(13)

loop_
_geom_bond_atom_site_label_1
_geom_bond_atom_site_label_2
_geom_bond_distance
Ir1 N3 2.015(2)
Ir1 N1 2.019(2)
Ir1 N4 2.025(2)
Ir1 N2 2.026(2)
Ir1 C61 2.066(3)
N1 C1 1.376(4)
N1 C4 1.386(4)
N2 C6 1.380(4)
N2 C9 1.383(4)
N3 C11 1.384(4)
N3 C14 1.388(4)
N4 C16 1.376(4)
N4 C19 1.385(4)
C1 C20 1.398(4)
C1 C2 1.436(4)
C2 C3 1.341(4)
C3 C4 1.438(4)
C4 C5 1.395(4)
C5 C6 1.399(4)
C5 C21 1.506(4)
C6 C7 1.449(4)
C7 C8 1.343(4)
C8 C9 1.435(4)
C9 C10 1.397(4)
C10 C11 1.390(4)
C10 C31 1.507(4)
C11 C12 1.442(4)
C12 C13 1.348(5)
C13 C14 1.441(4)
C14 C15 1.387(4)
C15 C16 1.393(4)
C15 C41 1.510(4)
C16 C17 1.435(4)
C17 C18 1.352(4)
C18 C19 1.436(4)
C19 C20 1.391(4)
C20 C51 1.504(4)
C21 C26 1.390(5)
C21 C22 1.392(5)
C22 C23 1.396(5)
C23 C24 1.375(6)
C24 C25 1.374(6)
C24 C27 1.527(5)
C25 C26 1.392(5)
C31 C32 1.355(5)
C31 C36 1.366(5)
C32 C33 1.386(5)
C33 C34 1.355(6)
C34 C35 1.370(6)
C34 C37 1.516(5)
C35 C36 1.378(6)
C41 C46 1.362(5)
C41 C42 1.365(5)
C42 C43 1.386(5)
C43 C44 1.366(6)
C44 C45 1.361(5)
C44 C47 1.512(5)
C45 C46 1.400(5)
C51 C52 1.375(4)
C51 C56 1.390(4)
C52 C53 1.392(5)
C53 C54 1.386(5)
C54 C55 1.374(5)
C54 C57 1.515(4)
C55 C56 1.385(5)
C61 C62 1.457(5)
C62 C63 1.532(5)
C63 C64' 1.433(7)
C63 C64 1.528(9)
C64 C65 1.509(10)
C65 C66 1.503(10)
C66 C67 1.499(10)
C67 C68 1.499(9)
C64' C65' 1.469(9)
C65' C66' 1.524(9)
C66' C67' 1.557(9)
C67' C68' 1.498(9)
